data_7214828
loop_
_publ_author_name
'Ding, Cai-Xia'
'Ni, Jia'
'Yang, Yu-Hua'
'Ng, Seik-Weng'
'Wang, Bing-Wu'
'Xie, Yong-Shu'

_publ_section_title
;
 Mono-, Tetra- and octanuclear transition metal complexes of in situ
 generated schiff base ligands containing up to 12 coordinating atoms:
 syntheses, structures and magnetism
;
_journal_issue 21
_journal_name_full CrystEngComm
_journal_page_first 7312
_journal_paper_doi 10.1039/c2ce25966d
_journal_volume 14
_journal_year 2012
_chemical_formula_sum 'C15.5 H28 Cl2 N4 Ni O11.5'
_chemical_formula_weight 584.03
_chemical_name_systematic
;
?
;
_space_group_IT_number 14
_symmetry_cell_setting monoclinic
_symmetry_space_group_name_Hall '-P 2ybc'
_symmetry_space_group_name_H-M 'P 1 21/c 1'
_atom_sites_solution_hydrogens geom
_atom_sites_solution_primary direct
_atom_sites_solution_secondary difmap
_audit_creation_method SHELXL-97
_cell_angle_alpha 90.00
_cell_angle_beta 108.9330(10)
_cell_angle_gamma 90.00
_cell_formula_units_Z 4
_cell_length_a 17.6242(12)
_cell_length_b 11.8799(8)
_cell_length_c 11.8432(8)
_cell_measurement_temperature 100(2)
_cell_volume 2345.5(3)
_computing_structure_refinement 'SHELXL-97 (Sheldrick, 1997)'
_computing_structure_solution 'SHELXS-97 (Sheldrick, 1990)'
_diffrn_ambient_temperature 100(2)
_diffrn_measured_fraction_theta_full 0.999
_diffrn_measured_fraction_theta_max 0.999
_diffrn_radiation_monochromator graphite
_diffrn_radiation_source 'fine-focus sealed tube'
_diffrn_radiation_type MoK\a
_diffrn_radiation_wavelength 0.71073
_diffrn_reflns_av_R_equivalents 0.0313
_diffrn_reflns_av_sigmaI/netI 0.0277
_diffrn_reflns_limit_h_max 22
_diffrn_reflns_limit_h_min -22
_diffrn_reflns_limit_k_max 15
_diffrn_reflns_limit_k_min -15
_diffrn_reflns_limit_l_max 15
_diffrn_reflns_limit_l_min -15
_diffrn_reflns_number 22074
_diffrn_reflns_theta_full 27.50
_diffrn_reflns_theta_max 27.50
_diffrn_reflns_theta_min 2.11
_exptl_absorpt_coefficient_mu 1.121
_exptl_absorpt_correction_T_max 0.8961
_exptl_absorpt_correction_T_min 0.6950
_exptl_absorpt_correction_type multi-scan
_exptl_crystal_density_diffrn 1.654
_exptl_crystal_density_method 'not measured'
_exptl_crystal_F_000 1212
_exptl_crystal_size_max 0.35
_exptl_crystal_size_mid 0.35
_exptl_crystal_size_min 0.10
_refine_diff_density_max 0.691
_refine_diff_density_min -0.460
_refine_diff_density_rms 0.064
_refine_ls_extinction_method none
_refine_ls_goodness_of_fit_ref 1.037
_refine_ls_hydrogen_treatment constr
_refine_ls_matrix_type full
_refine_ls_number_parameters 359
_refine_ls_number_reflns 5392
_refine_ls_number_restraints 91
_refine_ls_restrained_S_all 1.083
_refine_ls_R_factor_all 0.0609
_refine_ls_R_factor_gt 0.0432
_refine_ls_shift/su_max 0.001
_refine_ls_shift/su_mean 0.000
_refine_ls_structure_factor_coef Fsqd
_refine_ls_weighting_details 'calc w=1/[\s^2^(Fo^2^)+(0.0669P)^2^+1.7279P] where P=(Fo^2^+2Fc^2^)/3'
_refine_ls_weighting_scheme calc
_refine_ls_wR_factor_gt 0.1175
_refine_ls_wR_factor_ref 0.1316
_reflns_number_gt 4094
_reflns_number_total 5392
_reflns_threshold_expression >2sigma(I)
_cod_data_source_file c2ce25966d.txt
_cod_data_source_block ni
_cod_original_sg_symbol_H-M p21/c
_cod_original_formula_sum 'C15.50 H28 Cl2 N4 Ni O11.50'
_cod_database_code 7214828

loop_
_symmetry_equiv_pos_as_xyz
'x, y, z'
'-x, y+1/2, -z+1/2'
'-x, -y, -z'
'x, -y-1/2, z-1/2'

loop_
_atom_site_label
_atom_site_type_symbol
_atom_site_fract_x
_atom_site_fract_y
_atom_site_fract_z
_atom_site_U_iso_or_equiv
_atom_site_adp_type
_atom_site_occupancy
_atom_site_symmetry_multiplicity
_atom_site_calc_flag
_atom_site_refinement_flags
_atom_site_disorder_assembly
_atom_site_disorder_group
Ni1 Ni 0.70283(2) 0.48286(3) 0.37767(3) 0.03605(13) Uani 1 1 d . . .
Cl1 Cl 0.68904(5) 0.66038(7) 0.84542(8) 0.0506(2) Uani 1 1 d . . .
Cl2 Cl 0.9558(5) 0.2880(8) 0.6768(7) 0.106(3) Uani 0.50 1 d PDU A 1
Cl2' Cl 0.9479(4) 0.2823(6) 0.6908(6) 0.0745(14) Uani 0.50 1 d PDU . .
O1 O 0.73959(15) 0.3617(2) 0.7437(2) 0.0601(6) Uani 1 1 d . . .
O2 O 0.70569(12) 0.43280(19) 0.52607(17) 0.0434(5) Uani 1 1 d . . .
O3 O 0.84867(17) 0.6237(3) 0.2534(3) 0.0769(8) Uani 1 1 d . . .
H3O H 0.8970 0.6434 0.2791 0.115 Uiso 1 1 calc R . .
O4 O 0.77151(15) 0.6306(3) 0.8982(2) 0.0697(7) Uani 1 1 d . . .
O5 O 0.6742(2) 0.6857(5) 0.7261(3) 0.139(2) Uani 1 1 d . . .
O6 O 0.6725(2) 0.7571(4) 0.9017(5) 0.1371(18) Uani 1 1 d . . .
O7 O 0.63849(18) 0.5733(3) 0.8568(3) 0.0930(10) Uani 1 1 d . . .
O8 O 0.9711(7) 0.4071(7) 0.7041(11) 0.124(4) Uani 0.50 1 d PDU A 1
O9 O 0.8726(4) 0.2773(9) 0.6252(10) 0.103(3) Uani 0.50 1 d PDU A 1
O10 O 0.9833(6) 0.2284(8) 0.7834(8) 0.121(3) Uani 0.50 1 d PDU A 1
O11 O 0.9975(7) 0.2586(12) 0.6005(11) 0.205(6) Uani 0.50 1 d PDU A 1
O8' O 0.9683(7) 0.3868(8) 0.6543(10) 0.121(4) Uani 0.50 1 d PDU A 2
O9' O 0.8813(6) 0.2367(10) 0.6016(10) 0.143(6) Uani 0.50 1 d PDU A 2
O10' O 0.9278(8) 0.2950(10) 0.7977(8) 0.172(4) Uani 0.50 1 d PDU A 2
O11' O 1.0120(5) 0.2082(9) 0.7143(12) 0.155(4) Uani 0.50 1 d PDU A 2
N1 N 0.59185(15) 0.4802(2) 0.3159(2) 0.0407(5) Uani 1 1 d . . .
N2 N 0.70065(16) 0.5312(3) 0.2221(2) 0.0484(6) Uani 1 1 d D . .
H2 H 0.7106 0.6039 0.2264 0.058 Uiso 1 1 calc RD . .
N3 N 0.81962(14) 0.4890(2) 0.4473(2) 0.0390(5) Uani 1 1 d D . .
H3 H 0.8307 0.4390 0.5052 0.047 Uiso 1 1 calc RD . .
N4 N 0.83303(19) 0.5527(3) 0.7059(3) 0.0648(8) Uani 1 1 d D . .
H41 H 0.8795 0.5199 0.7158 0.078 Uiso 1 1 calc RD . .
H42 H 0.7952 0.5012 0.6917 0.078 Uiso 1 1 calc RD . .
H43 H 0.8352 0.5901 0.7710 0.078 Uiso 1 1 calc RD . .
C1 C 0.7587(3) 0.3345(4) 0.8678(3) 0.0704(11) Uani 1 1 d . . .
H1A H 0.8140 0.3574 0.9107 0.106 Uiso 1 1 calc R . .
H1B H 0.7532 0.2532 0.8766 0.106 Uiso 1 1 calc R . .
H1C H 0.7219 0.3744 0.9007 0.106 Uiso 1 1 calc R . .
C2 C 0.6622(2) 0.3458(3) 0.6719(3) 0.0463(7) Uani 1 1 d . . .
C3 C 0.6031(2) 0.2940(3) 0.7061(3) 0.0551(8) Uani 1 1 d . . .
H3A H 0.6154 0.2658 0.7851 0.066 Uiso 1 1 calc R . .
C4 C 0.5263(2) 0.2827(3) 0.6267(4) 0.0589(9) Uani 1 1 d . . .
H4 H 0.4867 0.2437 0.6501 0.071 Uiso 1 1 calc R . .
C5 C 0.5071(2) 0.3273(3) 0.5149(3) 0.0524(8) Uani 1 1 d . . .
H5 H 0.4537 0.3221 0.4617 0.063 Uiso 1 1 calc R . .
C6 C 0.56653(17) 0.3815(3) 0.4775(3) 0.0415(6) Uani 1 1 d . . .
C7 C 0.64590(17) 0.3878(2) 0.5543(3) 0.0394(6) Uani 1 1 d . . .
C8 C 0.54318(18) 0.4347(3) 0.3632(3) 0.0444(7) Uani 1 1 d . . .
H8 H 0.4876 0.4368 0.3189 0.053 Uiso 1 1 calc R . .
C9 C 0.5600(2) 0.5384(4) 0.2002(3) 0.0566(9) Uani 1 1 d . . .
H9A H 0.5558 0.6203 0.2122 0.068 Uiso 1 1 calc R . .
H9B H 0.5061 0.5091 0.1546 0.068 Uiso 1 1 calc R . .
C10 C 0.6183(2) 0.5149(4) 0.1354(3) 0.0608(10) Uani 1 1 d . . .
H10A H 0.6117 0.4368 0.1047 0.073 Uiso 1 1 calc R . .
H10B H 0.6091 0.5671 0.0671 0.073 Uiso 1 1 calc R . .
C11 C 0.7604(3) 0.4761(4) 0.1741(3) 0.0648(10) Uani 1 1 d . . .
H11A H 0.7525 0.3935 0.1718 0.078 Uiso 1 1 calc R . .
H11B H 0.7514 0.5023 0.0914 0.078 Uiso 1 1 calc R . .
C12 C 0.8438(2) 0.5029(3) 0.2489(3) 0.0622(10) Uani 1 1 d . . .
H12A H 0.8810 0.4744 0.2071 0.075 Uiso 1 1 calc R . .
C13 C 0.8684(2) 0.4521(3) 0.3720(3) 0.0500(8) Uani 1 1 d . . .
H13A H 0.8648 0.3691 0.3641 0.060 Uiso 1 1 calc R . .
H13B H 0.9252 0.4715 0.4138 0.060 Uiso 1 1 calc R . .
C14 C 0.8512(2) 0.5974(3) 0.5101(3) 0.0512(8) Uani 1 1 d . . .
H14A H 0.8417 0.6581 0.4498 0.061 Uiso 1 1 calc R . .
H14B H 0.9100 0.5902 0.5485 0.061 Uiso 1 1 calc R . .
C15 C 0.8148(2) 0.6318(3) 0.6032(3) 0.0586(9) Uani 1 1 d . . .
H15A H 0.8349 0.7076 0.6332 0.070 Uiso 1 1 calc R . .
H15B H 0.7559 0.6371 0.5657 0.070 Uiso 1 1 calc R . .
O12 O 1.0311(12) 0.0274(17) 0.5059(18) 0.223(6) Uani 0.50 1 d PU B -1
H12 H 1.0410 0.0967 0.5089 0.334 Uiso 0.50 1 calc PR B -1
C16 C 0.9759(17) 0.000(2) 0.390(2) 0.223(6) Uani 0.50 1 d P B -1
H16A H 0.9218 -0.0089 0.3959 0.334 Uiso 0.50 1 calc PR B -1
H16B H 0.9923 -0.0713 0.3628 0.334 Uiso 0.50 1 calc PR B -1
H16C H 0.9757 0.0598 0.3339 0.334 Uiso 0.50 1 calc PR B -1

loop_
_atom_site_aniso_label
_atom_site_aniso_U_11
_atom_site_aniso_U_22
_atom_site_aniso_U_33
_atom_site_aniso_U_23
_atom_site_aniso_U_13
_atom_site_aniso_U_12
Ni1 0.0330(2) 0.0430(2) 0.0331(2) -0.00122(14) 0.01195(15) -0.00253(15)
Cl1 0.0408(4) 0.0559(5) 0.0536(5) 0.0007(3) 0.0132(3) -0.0011(3)
Cl2 0.073(3) 0.131(5) 0.104(4) 0.043(3) 0.016(2) -0.018(3)
Cl2' 0.0400(15) 0.092(3) 0.081(2) 0.039(2) 0.0055(16) -0.0029(15)
O1 0.0546(14) 0.0857(18) 0.0385(12) 0.0106(12) 0.0132(11) -0.0024(12)
O2 0.0347(10) 0.0602(13) 0.0359(10) 0.0010(9) 0.0121(8) -0.0071(9)
O3 0.0606(16) 0.0781(19) 0.095(2) 0.0333(16) 0.0292(16) -0.0037(14)
O4 0.0439(13) 0.092(2) 0.0678(17) -0.0021(14) 0.0101(12) 0.0091(13)
O5 0.083(3) 0.256(6) 0.073(2) 0.062(3) 0.0168(19) 0.013(3)
O6 0.073(2) 0.105(3) 0.214(5) -0.075(3) 0.020(3) 0.009(2)
O7 0.0693(19) 0.090(2) 0.116(3) 0.023(2) 0.0244(18) -0.0193(17)
O8 0.100(6) 0.112(7) 0.157(9) -0.006(6) 0.038(6) -0.011(5)
O9 0.062(4) 0.103(6) 0.125(7) 0.013(5) 0.004(4) -0.007(4)
O10 0.112(6) 0.122(6) 0.097(5) 0.053(5) -0.010(5) -0.006(5)
O11 0.199(9) 0.242(10) 0.214(9) -0.004(8) 0.124(8) -0.002(8)
O8' 0.117(7) 0.121(7) 0.109(7) 0.065(5) 0.016(5) -0.035(6)
O9' 0.106(7) 0.150(9) 0.131(8) -0.017(6) -0.021(5) -0.020(6)
O10' 0.202(9) 0.188(9) 0.150(7) 0.021(7) 0.088(7) -0.033(7)
O11' 0.101(6) 0.154(7) 0.179(8) 0.012(7) 0.003(6) 0.059(6)
N1 0.0360(12) 0.0473(14) 0.0356(13) -0.0024(10) 0.0071(10) -0.0022(10)
N2 0.0458(15) 0.0607(17) 0.0403(14) 0.0060(12) 0.0160(12) -0.0017(12)
N3 0.0353(12) 0.0438(13) 0.0407(13) 0.0043(10) 0.0161(10) 0.0006(10)
N4 0.0539(18) 0.088(2) 0.0535(18) -0.0170(17) 0.0187(14) -0.0063(16)
C1 0.090(3) 0.073(3) 0.043(2) 0.0150(17) 0.0142(19) 0.004(2)
C2 0.0494(18) 0.0483(18) 0.0451(17) 0.0023(13) 0.0205(14) 0.0032(14)
C3 0.070(2) 0.0509(19) 0.056(2) 0.0100(15) 0.0363(18) 0.0016(17)
C4 0.059(2) 0.054(2) 0.078(3) 0.0028(18) 0.041(2) -0.0066(16)
C5 0.0415(17) 0.055(2) 0.066(2) -0.0044(16) 0.0245(16) -0.0064(14)
C6 0.0387(15) 0.0428(16) 0.0453(16) -0.0041(13) 0.0166(13) -0.0035(12)
C7 0.0403(15) 0.0407(15) 0.0415(15) -0.0040(12) 0.0193(12) -0.0020(12)
C8 0.0332(14) 0.0484(17) 0.0495(17) -0.0075(14) 0.0104(13) -0.0048(12)
C9 0.0439(18) 0.075(2) 0.0432(18) 0.0089(16) 0.0042(14) -0.0012(16)
C10 0.056(2) 0.085(3) 0.0366(17) 0.0073(16) 0.0076(15) -0.0070(18)
C11 0.071(3) 0.087(3) 0.047(2) 0.0028(18) 0.0324(19) 0.004(2)
C12 0.060(2) 0.080(3) 0.060(2) 0.0183(18) 0.0385(19) 0.0132(18)
C13 0.0446(17) 0.0554(19) 0.0573(19) 0.0080(15) 0.0265(15) 0.0079(14)
C14 0.0423(17) 0.0508(18) 0.059(2) -0.0033(15) 0.0142(15) -0.0093(14)
C15 0.0514(19) 0.055(2) 0.063(2) -0.0178(17) 0.0098(17) -0.0046(16)
O12 0.216(10) 0.241(10) 0.201(10) -0.018(9) 0.055(8) -0.028(8)
C16 0.216(10) 0.241(10) 0.201(10) -0.018(9) 0.055(8) -0.028(8)

loop_
_atom_type_symbol
_atom_type_description
_atom_type_scat_dispersion_real
_atom_type_scat_dispersion_imag
_atom_type_scat_source
C C 0.0033 0.0016 'International Tables Vol C Tables 4.2.6.8 and 6.1.1.4'
H H 0.0000 0.0000 'International Tables Vol C Tables 4.2.6.8 and 6.1.1.4'
N N 0.0061 0.0033 'International Tables Vol C Tables 4.2.6.8 and 6.1.1.4'
O O 0.0106 0.0060 'International Tables Vol C Tables 4.2.6.8 and 6.1.1.4'
Cl Cl 0.1484 0.1585 'International Tables Vol C Tables 4.2.6.8 and 6.1.1.4'
Ni Ni 0.3393 1.1124 'International Tables Vol C Tables 4.2.6.8 and 6.1.1.4'

loop_
_geom_angle_atom_site_label_1
_geom_angle_atom_site_label_2
_geom_angle_atom_site_label_3
_geom_angle
O2 Ni1 N1 94.00(10)
O2 Ni1 N2 178.51(11)
N1 Ni1 N2 86.35(11)
O2 Ni1 N3 84.85(9)
N1 Ni1 N3 178.01(11)
N2 Ni1 N3 94.84(11)
O5 Cl1 O7 110.1(3)
O5 Cl1 O6 107.9(3)
O7 Cl1 O6 108.8(3)
O5 Cl1 O4 109.2(2)
O7 Cl1 O4 111.3(2)
O6 Cl1 O4 109.5(2)
O11 Cl2 O10 111.3(7)
O11 Cl2 O9 113.3(8)
O10 Cl2 O9 110.9(7)
O11 Cl2 O8 107.0(7)
O10 Cl2 O8 107.9(7)
O9 Cl2 O8 106.2(7)
O11' Cl2' O8' 110.6(7)
O11' Cl2' O9' 109.5(7)
O8' Cl2' O9' 110.2(6)
O11' Cl2' O10' 108.0(6)
O8' Cl2' O10' 110.0(7)
O9' Cl2' O10' 108.6(7)
O10 Cl2' O8 111.4(8)
O9 Cl2' O8 107.0(7)
O11' Cl2' O8 114.9(9)
O10 Cl2' O11 105.7(7)
O9 Cl2' O11 105.2(8)
C2 O1 C1 117.5(3)
C7 O2 Ni1 126.64(19)
C12 O3 H3O 109.5
Cl2 O8 Cl2' 9.5(6)
Cl2' O9 Cl2 10.2(6)
Cl2' O10 Cl2 9.4(6)
Cl2 O11 Cl2' 4.6(6)
C8 N1 C9 119.7(3)
C8 N1 Ni1 127.1(2)
C9 N1 Ni1 113.2(2)
C10 N2 C11 109.1(3)
C10 N2 Ni1 109.5(2)
C11 N2 Ni1 115.9(2)
C10 N2 H2 107.3
C11 N2 H2 107.3
Ni1 N2 H2 107.3
C13 N3 C14 110.8(2)
C13 N3 Ni1 117.9(2)
C14 N3 Ni1 114.34(19)
C13 N3 H3 103.9
C14 N3 H3 103.9
Ni1 N3 H3 103.9
C15 N4 H41 109.5
C15 N4 H42 109.5
H41 N4 H42 109.5
C15 N4 H43 109.5
H41 N4 H43 109.5
H42 N4 H43 109.5
O1 C1 H1A 109.5
O1 C1 H1B 109.5
H1A C1 H1B 109.5
O1 C1 H1C 109.5
H1A C1 H1C 109.5
H1B C1 H1C 109.5
O1 C2 C3 125.2(3)
O1 C2 C7 113.9(3)
C3 C2 C7 120.9(3)
C2 C3 C4 120.7(3)
C2 C3 H3A 119.6
C4 C3 H3A 119.6
C5 C4 C3 120.1(3)
C5 C4 H4 119.9
C3 C4 H4 119.9
C4 C5 C6 120.4(3)
C4 C5 H5 119.8
C6 C5 H5 119.8
C7 C6 C5 120.3(3)
C7 C6 C8 120.7(3)
C5 C6 C8 118.8(3)
O2 C7 C6 124.7(3)
O2 C7 C2 117.9(3)
C6 C7 C2 117.4(3)
N1 C8 C6 124.8(3)
N1 C8 H8 117.6
C6 C8 H8 117.6
N1 C9 C10 105.8(3)
N1 C9 H9A 110.6
C10 C9 H9A 110.6
N1 C9 H9B 110.6
C10 C9 H9B 110.6
H9A C9 H9B 108.7
N2 C10 C9 107.5(3)
N2 C10 H10A 110.2
C9 C10 H10A 110.2
N2 C10 H10B 110.2
C9 C10 H10B 110.2
H10A C10 H10B 108.5
C12 C11 N2 111.1(3)
C12 C11 H11A 109.4
N2 C11 H11A 109.4
C12 C11 H11B 109.4
N2 C11 H11B 109.4
H11A C11 H11B 108.0
O3 C12 C11 105.8(3)
O3 C12 C13 111.6(3)
C11 C12 C13 114.2(3)
O3 C12 H12A 108.3
C11 C12 H12A 108.3
C13 C12 H12A 108.3
N3 C13 C12 114.9(3)
N3 C13 H13A 108.5
C12 C13 H13A 108.5
N3 C13 H13B 108.5
C12 C13 H13B 108.5
H13A C13 H13B 107.5
N3 C14 C15 114.8(3)
N3 C14 H14A 108.6
C15 C14 H14A 108.6
N3 C14 H14B 108.6
C15 C14 H14B 108.6
H14A C14 H14B 107.5
N4 C15 C14 113.4(3)
N4 C15 H15A 108.9
C14 C15 H15A 108.9
N4 C15 H15B 108.9
C14 C15 H15B 108.9
H15A C15 H15B 107.7

loop_
_geom_bond_atom_site_label_1
_geom_bond_atom_site_label_2
_geom_bond_distance
Ni1 O2 1.841(2)
Ni1 N1 1.853(3)
Ni1 N2 1.918(3)
Ni1 N3 1.955(2)
Cl1 O5 1.384(4)
Cl1 O7 1.400(3)
Cl1 O6 1.406(4)
Cl1 O4 1.428(3)
Cl2 O11 1.382(8)
Cl2 O10 1.391(7)
Cl2 O9 1.400(7)
Cl2 O8 1.456(8)
Cl2' O10 1.248(10)
Cl2' O9 1.304(11)
Cl2' O11' 1.386(7)
Cl2' O8' 1.399(7)
Cl2' O9' 1.407(7)
Cl2' O10' 1.429(8)
Cl2' O8 1.533(14)
Cl2' O11 1.610(12)
O1 C2 1.366(4)
O1 C1 1.433(4)
O2 C7 1.318(3)
O3 C12 1.438(5)
O3 H3O 0.8400
N1 C8 1.286(4)
N1 C9 1.474(4)
N2 C10 1.494(4)
N2 C11 1.500(5)
N2 H2 0.8800
N3 C13 1.491(4)
N3 C14 1.500(4)
N3 H3 0.8800
N4 C15 1.488(5)
N4 H41 0.8800
N4 H42 0.8800
N4 H43 0.8800
C1 H1A 0.9800
C1 H1B 0.9800
C1 H1C 0.9800
C2 C3 1.378(5)
C2 C7 1.419(4)
C3 C4 1.382(5)
C3 H3A 0.9500
C4 C5 1.364(5)
C4 H4 0.9500
C5 C6 1.416(4)
C5 H5 0.9500
C6 C7 1.401(4)
C6 C8 1.428(4)
C8 H8 0.9500
C9 C10 1.494(5)
C9 H9A 0.9900
C9 H9B 0.9900
C10 H10A 0.9900
C10 H10B 0.9900
C11 C12 1.483(6)
C11 H11A 0.9900
C11 H11B 0.9900
C12 C13 1.506(5)
C12 H12A 1.0000
C13 H13A 0.9900
C13 H13B 0.9900
C14 C15 1.502(5)
C14 H14A 0.9900
C14 H14B 0.9900
C15 H15A 0.9900
C15 H15B 0.9900
O12 C16 1.44(3)
O12 H12 0.8400
C16 H16A 0.9800
C16 H16B 0.9800
C16 H16C 0.9800
